data_4074724
loop_
_publ_author_name
'Chen, Ming-Chou'
'Roberts, John A. S.'
'Seyam, Afif M.'
'Li, Liting'
'Zuccaccia, Cristiano'
'Stahl, Nicholas G.'
'Marks, Tobin J.'

_publ_section_title
;
 Diversity in Weakly Coordinating Anions. Mono- and Polynuclear
 Halo(perfluoroaryl)metalates as Cocatalysts for Stereospecific Olefin
 Polymerization:&#x00A0; Synthesis, Structure, and Reactivity
;
_journal_issue 11
_journal_name_full Organometallics
_journal_page_first 2833
_journal_paper_doi 10.1021/om0508334
_journal_volume 25
_journal_year 2006
_chemical_formula_sum 'C48.5 H18 Al Br F20 Zr'
_chemical_formula_weight 1178.74
_chemical_name_systematic
; 
 ? 
;
_space_group_IT_number 2
_symmetry_cell_setting triclinic
_symmetry_space_group_name_Hall '-P 1'
_symmetry_space_group_name_H-M 'P -1'
_atom_sites_solution_hydrogens geom
_atom_sites_solution_primary direct
_atom_sites_solution_secondary difmap
_audit_creation_method SHELXL-97
_cell_angle_alpha 111.423(5)
_cell_angle_beta 100.320(5)
_cell_angle_gamma 112.691(5)
_cell_formula_units_Z 2
_cell_length_a 14.145(4)
_cell_length_b 14.570(4)
_cell_length_c 15.542(4)
_cell_measurement_temperature 153(2)
_cell_volume 2552.9(12)
_computing_cell_refinement 'Bruker SMART'
_computing_data_collection 'Bruker SMART'
_computing_data_reduction 'Bruker SAINT'
_computing_molecular_graphics 'Bruker SHELXTL'
_computing_publication_material 'Bruker SHELXTL'
_computing_structure_refinement 'SHELXL-97 (Sheldrick, 1997)'
_computing_structure_solution 'SHELXS-97 (Sheldrick, 1990)'
_diffrn_ambient_temperature 153(2)
_diffrn_measured_fraction_theta_full 0.952
_diffrn_measured_fraction_theta_max 0.818
_diffrn_measurement_device_type 'CCD area detector'
_diffrn_measurement_method 'phi and omega scans'
_diffrn_radiation_monochromator graphite
_diffrn_radiation_source 'fine-focus sealed tube'
_diffrn_radiation_type MoK\a
_diffrn_radiation_wavelength 0.71073
_diffrn_reflns_av_R_equivalents 0.1026
_diffrn_reflns_av_sigmaI/netI 0.1675
_diffrn_reflns_limit_h_max 19
_diffrn_reflns_limit_h_min -19
_diffrn_reflns_limit_k_max 19
_diffrn_reflns_limit_k_min -14
_diffrn_reflns_limit_l_max 13
_diffrn_reflns_limit_l_min -20
_diffrn_reflns_number 15514
_diffrn_reflns_theta_full 25.00
_diffrn_reflns_theta_max 28.95
_diffrn_reflns_theta_min 1.68
_exptl_absorpt_coefficient_mu 1.120
_exptl_absorpt_correction_T_max 0.9685
_exptl_absorpt_correction_T_min 0.7043
_exptl_absorpt_correction_type integration
_exptl_crystal_colour green/yello
_exptl_crystal_density_diffrn 1.533
_exptl_crystal_density_method 'not measured'
_exptl_crystal_description plate
_exptl_crystal_F_000 1154
_exptl_crystal_size_max 0.868
_exptl_crystal_size_mid 0.3
_exptl_crystal_size_min 0.024
_refine_diff_density_max 1.742
_refine_diff_density_min -1.238
_refine_diff_density_rms 0.193
_refine_ls_extinction_method none
_refine_ls_goodness_of_fit_ref 0.966
_refine_ls_hydrogen_treatment constr
_refine_ls_matrix_type full
_refine_ls_number_parameters 659
_refine_ls_number_reflns 11048
_refine_ls_number_restraints 16
_refine_ls_restrained_S_all 0.967
_refine_ls_R_factor_all 0.1687
_refine_ls_R_factor_gt 0.0890
_refine_ls_shift/su_max 0.009
_refine_ls_shift/su_mean 0.000
_refine_ls_structure_factor_coef Fsqd
_refine_ls_weighting_details 'calc w=1/[\s^2^(Fo^2^)+(0.1700P)^2^+0.0000P] where P=(Fo^2^+2Fc^2^)/3'
_refine_ls_weighting_scheme calc
_refine_ls_wR_factor_gt 0.2469
_refine_ls_wR_factor_ref 0.3004
_reflns_number_gt 5220
_reflns_number_total 11048
_reflns_threshold_expression >2sigma(I)
_cod_data_source_file om0508334si20050927_045821.cif
_cod_data_source_block 22
_cod_depositor_comments
;
The following automatic conversions were performed:

'_symmetry_cell_setting' value 'Triclinic' changed to 'triclinic'
according to /home/saulius/struct/CIF-dictionaries/cif_core.dic
dictionary named 'cif_core.dic' version 2.4.1 from 2010-06-29.

Automatic conversion script
Id: cif_fix_values 1715 2011-07-08 13:25:40Z adriana 
;
_cod_original_cell_volume 2552.9(13)
_cod_original_sg_symbol_H-M P-1
_cod_original_formula_sum 'C48.50 H18 Al Br F20 Zr'
_cod_database_code 4074724

loop_
_symmetry_equiv_pos_as_xyz
'x, y, z'
'-x, -y, -z'

loop_
_atom_site_label
_atom_site_type_symbol
_atom_site_fract_x
_atom_site_fract_y
_atom_site_fract_z
_atom_site_U_iso_or_equiv
_atom_site_adp_type
_atom_site_occupancy
_atom_site_symmetry_multiplicity
_atom_site_calc_flag
_atom_site_refinement_flags
Al1 Al 0.2468(2) 0.8632(2) 0.1089(2) 0.0448(7) Uani 1 1 d .
Br1 Br 0.43328(7) 0.43730(8) 0.36255(6) 0.0407(3) Uani 1 1 d .
C2 C 0.8073(6) 0.5787(8) 0.5563(7) 0.040(2) Uani 1 1 d .
C3 C 0.8564(7) 0.6386(9) 0.6614(7) 0.049(2) Uani 1 1 d .
H3 H 0.9064 0.7177 0.6947 0.059 Uiso 1 1 calc R
C4 C 0.8318(8) 0.5821(9) 0.7156(8) 0.054(3) Uani 1 1 d .
H4 H 0.8657 0.6233 0.7862 0.065 Uiso 1 1 calc R
C5 C 0.7577(8) 0.4648(10) 0.6690(8) 0.056(3) Uani 1 1 d .
H5 H 0.7452 0.4268 0.7076 0.067 Uiso 1 1 calc R
C6 C 0.7032(8) 0.4054(9) 0.5666(8) 0.048(2) Uani 1 1 d .
H6 H 0.6511 0.3268 0.5341 0.058 Uiso 1 1 calc R
C7 C 0.7257(7) 0.4617(7) 0.5137(7) 0.040(2) Uani 1 1 d .
C8 C 0.6797(7) 0.4207(7) 0.4063(7) 0.040(2) Uani 1 1 d .
C9 C 0.6001(8) 0.3105(8) 0.3315(7) 0.046(2) Uani 1 1 d .
H9 H 0.5690 0.2510 0.3471 0.056 Uiso 1 1 calc R
C10 C 0.5680(9) 0.2911(10) 0.2341(9) 0.067(3) Uani 1 1 d .
H10 H 0.5155 0.2170 0.1819 0.081 Uiso 1 1 calc R
C11 C 0.6127(10) 0.3805(10) 0.2121(8) 0.069(3) Uani 1 1 d .
H11 H 0.5882 0.3648 0.1447 0.082 Uiso 1 1 calc R
C12 C 0.6903(8) 0.4896(10) 0.2836(8) 0.059(3) Uani 1 1 d .
H12 H 0.7163 0.5491 0.2672 0.071 Uiso 1 1 calc R
C13 C 0.7311(7) 0.5103(8) 0.3854(6) 0.039(2) Uani 1 1 d .
C14 C 0.8104(6) 0.6134(8) 0.4780(6) 0.038(2) Uani 1 1 d .
C15 C 0.8687(7) 0.7348(8) 0.4963(7) 0.043(2) Uani 1 1 d .
C16 C 0.9753(7) 0.8168(8) 0.5869(8) 0.057(3) Uani 1 1 d .
H16A H 0.9585 0.8325 0.6475 0.086 Uiso 1 1 calc R
H16B H 1.0128 0.8875 0.5844 0.086 Uiso 1 1 calc R
H16C H 1.0233 0.7831 0.5872 0.086 Uiso 1 1 calc R
C17 C 0.8958(8) 0.7432(10) 0.4059(8) 0.061(3) Uani 1 1 d .
H17A H 0.9361 0.8230 0.4225 0.091 Uiso 1 1 calc R
H17B H 0.8269 0.7038 0.3483 0.091 Uiso 1 1 calc R
H17C H 0.9414 0.7079 0.3898 0.091 Uiso 1 1 calc R
C18 C 0.7740(7) 0.7595(7) 0.5073(7) 0.041(2) Uani 1 1 d .
C19 C 0.7492(7) 0.7900(7) 0.5926(7) 0.038(2) Uani 1 1 d .
H19 H 0.7984 0.8192 0.6581 0.046 Uiso 1 1 calc R
C20 C 0.6398(8) 0.7711(8) 0.5670(8) 0.050(2) Uani 1 1 d .
H20 H 0.6040 0.7859 0.6125 0.060 Uiso 1 1 calc R
C21 C 0.5930(8) 0.7276(9) 0.4650(8) 0.052(3) Uani 1 1 d .
H21 H 0.5205 0.7077 0.4283 0.063 Uiso 1 1 calc R
C22 C 0.6747(7) 0.7184(8) 0.4256(7) 0.041(2) Uani 1 1 d .
H22 H 0.6654 0.6900 0.3573 0.049 Uiso 1 1 calc R
C23 C 0.4117(8) 0.9361(8) 0.1402(7) 0.046(2) Uani 1 1 d .
C24 C 0.4927(8) 1.0092(8) 0.2327(7) 0.046(2) Uani 1 1 d .
C25 C 0.6029(8) 1.0538(8) 0.2515(7) 0.049(2) Uani 1 1 d .
C26 C 0.6383(8) 1.0224(10) 0.1727(8) 0.058(3) Uani 1 1 d .
C27 C 0.5626(9) 0.9491(10) 0.0798(8) 0.062(3) Uani 1 1 d .
C28 C 0.4516(8) 0.9108(8) 0.0643(7) 0.048(2) Uani 1 1 d .
C29 C 0.2191(7) 0.8794(8) 0.2355(7) 0.043(2) Uani 1 1 d .
C30 C 0.2711(8) 0.8490(9) 0.2959(8) 0.053(3) Uani 1 1 d .
C31 C 0.2616(10) 0.8573(10) 0.3838(8) 0.062(3) Uani 1 1 d .
C32 C 0.1969(10) 0.9003(10) 0.4164(9) 0.062(3) Uani 1 1 d .
C33 C 0.1430(8) 0.9314(8) 0.3613(8) 0.049(2) Uani 1 1 d .
C34 C 0.1541(7) 0.9204(8) 0.2718(7) 0.044(2) Uani 1 1 d .
C35 C 0.1941(7) 0.9463(8) 0.0513(7) 0.043(2) Uani 1 1 d .
C36 C 0.2318(7) 1.0609(9) 0.1138(7) 0.048(2) Uani 1 1 d .
C37 C 0.2013(9) 1.1267(9) 0.0845(8) 0.059(3) Uani 1 1 d .
C38 C 0.1330(9) 1.0833(9) -0.0080(8) 0.059(3) Uani 1 1 d .
C39 C 0.0928(8) 0.9690(9) -0.0753(7) 0.050(2) Uani 1 1 d .
C40 C 0.1245(8) 0.9085(8) -0.0431(7) 0.046(2) Uani 1 1 d .
C41 C 0.1658(8) 0.6947(8) 0.0141(7) 0.049(2) Uani 1 1 d .
C42 C 0.2154(10) 0.6286(10) -0.0187(8) 0.063(3) Uani 1 1 d .
C43 C 0.1569(12) 0.5144(10) -0.0895(9) 0.072(4) Uani 1 1 d .
C44 C 0.0434(14) 0.4663(10) -0.1286(9) 0.082(4) Uani 1 1 d .
C45 C -0.0089(10) 0.5258(11) -0.0969(9) 0.070(4) Uani 1 1 d .
C46 C 0.0550(8) 0.6374(9) -0.0270(8) 0.056(3) Uani 1 1 d .
C1S C 0.489(2) 0.6877(19) 0.2116(18) 0.036(8) Uiso 0.25 1 d PD
C2S C 0.5754(18) 0.793(2) 0.2516(19) 0.031(7) Uiso 0.25 1 d PD
C3S C 0.673(2) 0.817(3) 0.240(2) 0.048(9) Uiso 0.25 1 d PD
C4S C 0.679(2) 0.724(2) 0.179(3) 0.053(10) Uiso 0.25 1 d PD
C5S C 0.5956(18) 0.620(2) 0.140(2) 0.032(7) Uiso 0.25 1 d PD
C6S C 0.4992(18) 0.597(2) 0.155(2) 0.032(7) Uiso 0.25 1 d PD
C7S C 0.396(2) 0.488(3) 0.118(3) 0.056(10) Uiso 0.25 1 d PD
F1 F 0.4647(4) 1.0453(5) 0.3130(4) 0.0587(16) Uani 1 1 d .
F2 F 0.6790(5) 1.1246(6) 0.3465(5) 0.0741(19) Uani 1 1 d .
F3 F 0.7456(5) 1.0634(7) 0.1901(5) 0.084(2) Uani 1 1 d .
F4 F 0.5953(6) 0.9195(7) 0.0035(5) 0.085(2) Uani 1 1 d .
F5 F 0.3787(5) 0.8422(5) -0.0326(4) 0.0666(18) Uani 1 1 d .
F6 F 0.3354(6) 0.8039(6) 0.2653(5) 0.0740(19) Uani 1 1 d .
F7 F 0.3151(7) 0.8271(8) 0.4383(6) 0.094(2) Uani 1 1 d .
F8 F 0.1876(6) 0.9126(7) 0.5055(5) 0.087(2) Uani 1 1 d .
F9 F 0.0777(5) 0.9726(5) 0.3931(5) 0.0664(17) Uani 1 1 d .
F10 F 0.0978(5) 0.9520(5) 0.2214(5) 0.0591(15) Uani 1 1 d .
F11 F 0.3033(5) 1.1096(5) 0.2075(4) 0.0643(17) Uani 1 1 d .
F12 F 0.2397(7) 1.2369(6) 0.1514(5) 0.094(2) Uani 1 1 d .
F13 F 0.1023(7) 1.1465(6) -0.0390(6) 0.095(2) Uani 1 1 d .
F14 F 0.0226(6) 0.9261(6) -0.1689(5) 0.084(2) Uani 1 1 d .
F15 F 0.0826(5) 0.7974(5) -0.1134(4) 0.0700(18) Uani 1 1 d .
F16 F 0.3245(5) 0.6716(6) 0.0181(5) 0.0731(18) Uani 1 1 d .
F17 F 0.2067(8) 0.4564(6) -0.1174(7) 0.111(3) Uani 1 1 d .
F18 F -0.0169(9) 0.3547(6) -0.1984(6) 0.131(4) Uani 1 1 d .
F19 F -0.1200(6) 0.4763(7) -0.1333(6) 0.104(3) Uani 1 1 d .
F20 F -0.0013(5) 0.6957(6) 0.0029(6) 0.079(2) Uani 1 1 d .
Zr1 Zr 0.64028(6) 0.58758(7) 0.49325(6) 0.0345(3) Uani 1 1 d .
C8S C 0.011(3) 0.532(3) 0.4189(19) 0.103(10) Uiso 0.50 1 d PD
C9S C 0.0711(16) 0.5983(17) 0.5125(15) 0.053(5) Uiso 0.50 1 d PD
C10S C 0.068(2) 0.578(2) 0.5865(17) 0.076(7) Uiso 0.50 1 d PD
C11S C 0.072(5) 0.561(5) 0.673(3) 0.094(18) Uiso 0.25 1 d PD

loop_
_atom_site_aniso_label
_atom_site_aniso_U_11
_atom_site_aniso_U_22
_atom_site_aniso_U_33
_atom_site_aniso_U_23
_atom_site_aniso_U_13
_atom_site_aniso_U_12
Al1 0.0428(14) 0.0383(16) 0.0367(15) 0.0081(13) 0.0127(12) 0.0153(12)
Br1 0.0340(4) 0.0435(6) 0.0301(5) 0.0081(4) 0.0113(3) 0.0153(4)
C2 0.030(4) 0.042(5) 0.044(5) 0.011(4) 0.021(4) 0.020(4)
C3 0.036(4) 0.045(6) 0.049(6) 0.013(5) 0.014(4) 0.013(4)
C4 0.055(6) 0.059(7) 0.045(6) 0.021(5) 0.018(5) 0.029(5)
C5 0.052(6) 0.064(7) 0.057(7) 0.036(6) 0.019(5) 0.028(5)
C6 0.045(5) 0.056(6) 0.056(6) 0.031(6) 0.023(5) 0.029(5)
C7 0.034(4) 0.033(5) 0.045(5) 0.010(4) 0.017(4) 0.016(4)
C8 0.042(4) 0.035(5) 0.036(5) 0.007(4) 0.017(4) 0.022(4)
C9 0.049(5) 0.036(5) 0.048(6) 0.008(4) 0.022(4) 0.025(4)
C10 0.066(7) 0.049(7) 0.052(7) -0.003(5) 0.025(6) 0.020(5)
C11 0.070(7) 0.064(8) 0.037(6) 0.000(6) 0.018(5) 0.026(6)
C12 0.056(6) 0.064(7) 0.045(6) 0.018(5) 0.027(5) 0.022(5)
C13 0.041(4) 0.040(5) 0.036(5) 0.013(4) 0.019(4) 0.021(4)
C14 0.033(4) 0.040(5) 0.039(5) 0.014(4) 0.019(4) 0.018(4)
C15 0.041(5) 0.040(5) 0.055(6) 0.025(5) 0.025(4) 0.019(4)
C16 0.040(5) 0.039(6) 0.070(7) 0.013(5) 0.026(5) 0.010(4)
C17 0.046(5) 0.060(7) 0.071(7) 0.030(6) 0.033(5) 0.018(5)
C18 0.040(4) 0.034(5) 0.052(6) 0.023(4) 0.019(4) 0.018(4)
C19 0.040(4) 0.029(5) 0.040(5) 0.012(4) 0.016(4) 0.015(4)
C20 0.053(5) 0.033(5) 0.049(6) 0.012(5) 0.023(5) 0.014(4)
C21 0.051(5) 0.047(6) 0.064(7) 0.028(5) 0.027(5) 0.025(5)
C22 0.055(5) 0.045(5) 0.040(5) 0.023(4) 0.028(4) 0.034(5)
C23 0.047(5) 0.042(6) 0.036(5) 0.011(4) 0.015(4) 0.017(4)
C24 0.054(5) 0.038(5) 0.040(5) 0.014(4) 0.020(4) 0.021(4)
C25 0.042(5) 0.047(6) 0.038(5) 0.011(5) 0.007(4) 0.018(4)
C26 0.041(5) 0.067(7) 0.057(7) 0.028(6) 0.019(5) 0.022(5)
C27 0.065(7) 0.062(7) 0.054(7) 0.021(6) 0.034(6) 0.028(6)
C28 0.048(5) 0.045(6) 0.042(5) 0.015(5) 0.019(4) 0.018(4)
C29 0.041(5) 0.039(5) 0.048(5) 0.017(5) 0.020(4) 0.020(4)
C30 0.053(6) 0.046(6) 0.065(7) 0.025(5) 0.027(5) 0.028(5)
C31 0.077(7) 0.065(7) 0.049(6) 0.033(6) 0.025(6) 0.033(6)
C32 0.066(7) 0.062(7) 0.059(7) 0.031(6) 0.033(6) 0.027(6)
C33 0.051(5) 0.037(5) 0.054(6) 0.018(5) 0.026(5) 0.018(4)
C34 0.036(4) 0.042(5) 0.046(5) 0.017(5) 0.017(4) 0.014(4)
C35 0.044(5) 0.035(5) 0.041(5) 0.011(4) 0.015(4) 0.018(4)
C36 0.042(5) 0.051(6) 0.036(5) 0.013(5) 0.009(4) 0.019(4)
C37 0.070(7) 0.042(6) 0.047(6) 0.004(5) 0.014(5) 0.029(5)
C38 0.071(7) 0.050(6) 0.053(7) 0.022(6) 0.014(5) 0.034(6)
C39 0.049(5) 0.052(6) 0.036(5) 0.015(5) 0.004(4) 0.024(5)
C40 0.052(5) 0.043(6) 0.034(5) 0.010(5) 0.016(4) 0.023(5)
C41 0.057(6) 0.039(5) 0.039(5) 0.012(4) 0.015(4) 0.020(5)
C42 0.067(7) 0.050(7) 0.055(7) 0.019(6) 0.019(6) 0.022(6)
C43 0.100(10) 0.044(7) 0.065(8) 0.014(6) 0.044(7) 0.033(7)
C44 0.113(11) 0.043(7) 0.040(6) 0.007(6) 0.024(7) 0.009(7)
C45 0.062(7) 0.057(8) 0.048(7) 0.024(6) 0.007(5) -0.003(6)
C46 0.050(6) 0.047(6) 0.050(6) 0.011(5) 0.013(5) 0.017(5)
F1 0.054(3) 0.055(4) 0.040(3) 0.006(3) 0.020(3) 0.017(3)
F2 0.049(3) 0.080(5) 0.052(4) 0.012(3) 0.008(3) 0.017(3)
F3 0.045(3) 0.103(6) 0.087(5) 0.033(4) 0.031(3) 0.029(4)
F4 0.072(4) 0.103(6) 0.068(4) 0.026(4) 0.047(4) 0.036(4)
F5 0.061(4) 0.069(4) 0.037(3) 0.011(3) 0.018(3) 0.017(3)
F6 0.091(5) 0.088(5) 0.079(5) 0.045(4) 0.052(4) 0.064(4)
F7 0.125(6) 0.128(7) 0.095(6) 0.081(6) 0.056(5) 0.089(6)
F8 0.103(5) 0.110(6) 0.074(5) 0.056(5) 0.055(4) 0.054(5)
F9 0.078(4) 0.062(4) 0.085(5) 0.037(4) 0.056(4) 0.044(3)
F10 0.057(3) 0.072(4) 0.065(4) 0.038(3) 0.028(3) 0.040(3)
F11 0.070(4) 0.052(4) 0.036(3) 0.004(3) 0.002(3) 0.021(3)
F12 0.117(6) 0.049(4) 0.067(5) -0.003(3) -0.002(4) 0.044(4)
F13 0.114(6) 0.071(5) 0.077(5) 0.018(4) 0.004(4) 0.055(5)
F14 0.093(5) 0.066(4) 0.045(4) 0.007(3) -0.011(3) 0.031(4)
F15 0.086(4) 0.044(4) 0.039(3) 0.003(3) 0.009(3) 0.018(3)
F16 0.073(4) 0.070(4) 0.089(5) 0.034(4) 0.041(4) 0.046(4)
F17 0.173(9) 0.058(5) 0.117(7) 0.030(5) 0.102(7) 0.062(5)
F18 0.177(9) 0.040(4) 0.071(5) 0.001(4) 0.030(6) -0.009(5)
F19 0.066(4) 0.089(6) 0.087(6) 0.046(5) -0.009(4) -0.013(4)
F20 0.052(4) 0.071(4) 0.103(6) 0.042(4) 0.021(4) 0.024(3)
Zr1 0.0306(4) 0.0318(5) 0.0328(5) 0.0079(4) 0.0140(3) 0.0140(3)

loop_
_atom_type_symbol
_atom_type_description
_atom_type_scat_dispersion_real
_atom_type_scat_dispersion_imag
_atom_type_scat_source
C C 0.0033 0.0016 'International Tables Vol C Tables 4.2.6.8 and 6.1.1.4'
H H 0.0000 0.0000 'International Tables Vol C Tables 4.2.6.8 and 6.1.1.4'
F F 0.0171 0.0103 'International Tables Vol C Tables 4.2.6.8 and 6.1.1.4'
Al Al 0.0645 0.0514 'International Tables Vol C Tables 4.2.6.8 and 6.1.1.4'
Br Br -0.2901 2.4595 'International Tables Vol C Tables 4.2.6.8 and 6.1.1.4'
Zr Zr -2.9673 0.5597 'International Tables Vol C Tables 4.2.6.8 and 6.1.1.4'

loop_
_geom_angle_atom_site_label_1
_geom_angle_atom_site_label_2
_geom_angle_atom_site_label_3
_geom_angle
_geom_angle_site_symmetry_1
_geom_angle_site_symmetry_3
C35 Al1 C41 111.5(4) . .
C35 Al1 C29 111.9(4) . .
C41 Al1 C29 105.7(4) . .
C35 Al1 C23 105.6(4) . .
C41 Al1 C23 112.9(4) . .
C29 Al1 C23 109.2(4) . .
Zr1 Br1 Zr1 92.52(4) . 2_666
C3 C2 C7 115.6(9) . .
C3 C2 C14 133.6(9) . .
C7 C2 C14 110.2(8) . .
C3 C2 Zr1 112.4(6) . .
C7 C2 Zr1 80.3(5) . .
C14 C2 Zr1 68.3(5) . .
C4 C3 C2 120.0(9) . .
C3 C4 C5 121.7(10) . .
C6 C5 C4 119.6(10) . .
C7 C6 C5 118.6(10) . .
C6 C7 C2 124.2(9) . .
C6 C7 C8 129.9(9) . .
C2 C7 C8 105.9(8) . .
C6 C7 Zr1 124.6(6) . .
C2 C7 Zr1 67.2(5) . .
C8 C7 Zr1 74.2(5) . .
C9 C8 C13 122.6(9) . .
C9 C8 C7 128.0(9) . .
C13 C8 C7 109.4(7) . .
C9 C8 Zr1 125.5(6) . .
C13 C8 Zr1 68.5(5) . .
C7 C8 Zr1 73.6(5) . .
C10 C9 C8 118.0(10) . .
C9 C10 C11 120.5(10) . .
C12 C11 C10 123.0(11) . .
C11 C12 C13 117.5(11) . .
C8 C13 C12 118.0(8) . .
C8 C13 C14 109.7(8) . .
C12 C13 C14 131.9(9) . .
C8 C13 Zr1 79.6(5) . .
C12 C13 Zr1 114.5(7) . .
C14 C13 Zr1 67.3(4) . .
C13 C14 C2 104.8(8) . .
C13 C14 C15 128.9(8) . .
C2 C14 C15 125.4(8) . .
C13 C14 Zr1 77.8(5) . .
C2 C14 Zr1 75.9(4) . .
C15 C14 Zr1 103.7(5) . .
C16 C15 C14 116.5(8) . .
C16 C15 C18 112.9(8) . .
C14 C15 C18 96.7(7) . .
C16 C15 C17 106.5(8) . .
C14 C15 C17 112.7(8) . .
C18 C15 C17 111.4(8) . .
C19 C18 C22 105.8(8) . .
C19 C18 C15 126.2(8) . .
C22 C18 C15 125.0(8) . .
C19 C18 Zr1 73.8(5) . .
C22 C18 Zr1 74.1(5) . .
C15 C18 Zr1 101.9(6) . .
C18 C19 C20 109.7(8) . .
C18 C19 Zr1 72.5(5) . .
C20 C19 Zr1 77.0(5) . .
C21 C20 C19 109.1(9) . .
C21 C20 Zr1 75.3(6) . .
C19 C20 Zr1 69.5(5) . .
C20 C21 C22 106.9(9) . .
C20 C21 Zr1 72.7(6) . .
C22 C21 Zr1 69.4(5) . .
C21 C22 C18 108.5(8) . .
C21 C22 Zr1 77.2(6) . .
C18 C22 Zr1 70.8(5) . .
C24 C23 C28 113.7(9) . .
C24 C23 Al1 126.0(7) . .
C28 C23 Al1 120.2(7) . .
F1 C24 C25 115.8(8) . .
F1 C24 C23 119.6(8) . .
C25 C24 C23 124.5(9) . .
C24 C25 F2 121.1(9) . .
C24 C25 C26 119.3(9) . .
F2 C25 C26 119.5(8) . .
F3 C26 C27 120.7(10) . .
F3 C26 C25 120.1(9) . .
C27 C26 C25 119.2(9) . .
F4 C27 C26 119.8(10) . .
F4 C27 C28 121.0(10) . .
C26 C27 C28 119.1(10) . .
F5 C28 C27 116.5(9) . .
F5 C28 C23 119.4(8) . .
C27 C28 C23 124.0(9) . .
C34 C29 C30 113.9(9) . .
C34 C29 Al1 127.0(8) . .
C30 C29 Al1 119.0(7) . .
C31 C30 F6 115.8(10) . .
C31 C30 C29 125.4(10) . .
F6 C30 C29 118.8(10) . .
F7 C31 C30 121.9(11) . .
F7 C31 C32 120.3(11) . .
C30 C31 C32 117.7(11) . .
C33 C32 C31 120.3(11) . .
C33 C32 F8 120.3(11) . .
C31 C32 F8 119.4(11) . .
C32 C33 F9 120.2(10) . .
C32 C33 C34 120.0(10) . .
F9 C33 C34 119.7(9) . .
F10 C34 C29 120.8(9) . .
F10 C34 C33 116.6(9) . .
C29 C34 C33 122.6(10) . .
C40 C35 C36 112.0(9) . .
C40 C35 Al1 130.2(7) . .
C36 C35 Al1 117.8(7) . .
F11 C36 C37 118.2(9) . .
F11 C36 C35 118.1(9) . .
C37 C36 C35 123.7(9) . .
C38 C37 F12 119.8(10) . .
C38 C37 C36 120.5(10) . .
F12 C37 C36 119.6(10) . .
C37 C38 F13 121.8(10) . .
C37 C38 C39 118.9(10) . .
F13 C38 C39 119.3(10) . .
C40 C39 F14 123.6(9) . .
C40 C39 C38 118.3(9) . .
F14 C39 C38 118.1(9) . .
C39 C40 C35 126.6(9) . .
C39 C40 F15 115.1(9) . .
C35 C40 F15 118.3(9) . .
C46 C41 C42 114.1(9) . .
C46 C41 Al1 120.3(8) . .
C42 C41 Al1 125.6(8) . .
F16 C42 C43 114.6(11) . .
F16 C42 C41 121.5(10) . .
C43 C42 C41 123.9(11) . .
F17 C43 C44 122.0(12) . .
F17 C43 C42 121.7(13) . .
C44 C43 C42 116.3(12) . .
C45 C44 F18 119.8(14) . .
C45 C44 C43 122.0(11) . .
F18 C44 C43 118.1(15) . .
F19 C45 C44 121.2(12) . .
F19 C45 C46 121.1(14) . .
C44 C45 C46 117.7(11) . .
C41 C46 C45 125.9(12) . .
C41 C46 F20 118.0(9) . .
C45 C46 F20 116.1(10) . .
C2S C1S C6S 119(3) . .
C1S C2S C3S 125(3) . .
C2S C3S C4S 115(3) . .
C5S C4S C3S 121(3) . .
C4S C5S C6S 123(2) . .
C5S C6S C1S 117(2) . .
C5S C6S C7S 132(2) . .
C1S C6S C7S 111(2) . .
C14 Zr1 C18 57.6(3) . .
C14 Zr1 C19 80.5(3) . .
C18 Zr1 C19 33.8(3) . .
C14 Zr1 C22 79.1(3) . .
C18 Zr1 C22 35.0(3) . .
C19 Zr1 C22 55.9(3) . .
C14 Zr1 C2 35.7(3) . .
C18 Zr1 C2 81.6(3) . .
C19 Zr1 C2 87.5(3) . .
C22 Zr1 C2 111.7(3) . .
C14 Zr1 C13 34.8(3) . .
C18 Zr1 C13 80.7(3) . .
C19 Zr1 C13 111.2(3) . .
C22 Zr1 C13 84.0(3) . .
C2 Zr1 C13 56.0(3) . .
C14 Zr1 C20 111.8(3) . .
C18 Zr1 C20 55.9(3) . .
C19 Zr1 C20 33.5(3) . .
C22 Zr1 C20 54.6(3) . .
C2 Zr1 C20 119.9(3) . .
C13 Zr1 C20 135.2(3) . .
C14 Zr1 C21 111.0(3) . .
C18 Zr1 C21 56.6(3) . .
C19 Zr1 C21 55.0(3) . .
C22 Zr1 C21 33.4(3) . .
C2 Zr1 C21 137.8(3) . .
C13 Zr1 C21 115.8(3) . .
C20 Zr1 C21 32.0(3) . .
C14 Zr1 C7 57.0(3) . .
C18 Zr1 C7 112.2(3) . .
C19 Zr1 C7 119.1(3) . .
C22 Zr1 C7 134.9(3) . .
C2 Zr1 C7 32.5(3) . .
C13 Zr1 C7 54.5(3) . .
C20 Zr1 C7 148.3(3) . .
C21 Zr1 C7 167.9(3) . .
C14 Zr1 C8 55.7(3) . .
C18 Zr1 C8 110.7(3) . .
C19 Zr1 C8 135.8(3) . .
C22 Zr1 C8 114.6(3) . .
C2 Zr1 C8 53.9(3) . .
C13 Zr1 C8 31.8(3) . .
C20 Zr1 C8 166.6(3) . .
C21 Zr1 C8 142.6(3) . .
C7 Zr1 C8 32.3(3) . .
C14 Zr1 Br1 130.4(2) . .
C18 Zr1 Br1 131.1(2) . .
C19 Zr1 Br1 136.7(2) . .
C22 Zr1 Br1 96.2(2) . .
C2 Zr1 Br1 135.7(2) . .
C13 Zr1 Br1 95.7(2) . .
C20 Zr1 Br1 104.3(2) . .
C21 Zr1 Br1 83.1(2) . .
C7 Zr1 Br1 104.13(19) . .
C8 Zr1 Br1 83.74(19) . .
C14 Zr1 Br1 129.1(2) . 2_666
C18 Zr1 Br1 126.5(2) . 2_666
C19 Zr1 Br1 93.1(2) . 2_666
C22 Zr1 Br1 136.8(2) . 2_666
C2 Zr1 Br1 94.0(2) . 2_666
C13 Zr1 Br1 138.6(2) . 2_666
C20 Zr1 Br1 82.7(2) . 2_666
C21 Zr1 Br1 105.6(2) . 2_666
C7 Zr1 Br1 84.6(2) . 2_666
C8 Zr1 Br1 108.6(2) . 2_666
Br1 Zr1 Br1 87.48(4) . 2_666
C9S C8S C11S 163(3) . 2_566
C9S C8S C10S 104(2) . 2_566
C11S C8S C10S 58.7(18) 2_566 2_566
C10S C9S C8S 129(2) . .
C9S C10S C11S 176(4) . .
C9S C10S C8S 126(2) . 2_566
C11S C10S C8S 57(3) . 2_566
C8S C11S C10S 64(2) 2_566 .

loop_
_geom_bond_atom_site_label_1
_geom_bond_atom_site_label_2
_geom_bond_distance
_geom_bond_site_symmetry_2
Al1 C35 2.019(10) .
Al1 C41 2.023(10) .
Al1 C29 2.023(10) .
Al1 C23 2.027(10) .
Br1 Zr1 2.6772(13) .
Br1 Zr1 2.7155(13) 2_666
C2 C3 1.413(13) .
C2 C7 1.436(12) .
C2 C14 1.481(13) .
C2 Zr1 2.460(8) .
C3 C4 1.378(14) .
C4 C5 1.409(15) .
C5 C6 1.384(14) .
C6 C7 1.354(13) .
C7 C8 1.466(12) .
C7 Zr1 2.632(9) .
C8 C9 1.403(12) .
C8 C13 1.415(13) .
C8 Zr1 2.640(9) .
C9 C10 1.385(15) .
C10 C11 1.408(17) .
C11 C12 1.375(15) .
C12 C13 1.455(14) .
C13 C14 1.459(12) .
C13 Zr1 2.497(8) .
C14 C15 1.521(13) .
C14 Zr1 2.358(8) .
C15 C16 1.517(13) .
C15 C18 1.537(13) .
C15 C17 1.554(14) .
C18 C19 1.391(13) .
C18 C22 1.449(13) .
C18 Zr1 2.386(9) .
C19 C20 1.415(13) .
C19 Zr1 2.403(8) .
C20 C21 1.385(14) .
C20 Zr1 2.499(10) .
C21 C22 1.428(13) .
C21 Zr1 2.531(10) .
C22 Zr1 2.430(9) .
C23 C24 1.365(13) .
C23 C28 1.389(13) .
C24 F1 1.359(11) .
C24 C25 1.362(13) .
C25 F2 1.364(10) .
C25 C26 1.395(14) .
C26 F3 1.331(11) .
C26 C27 1.345(15) .
C27 F4 1.336(12) .
C27 C28 1.387(14) .
C28 F5 1.371(11) .
C29 C34 1.372(13) .
C29 C30 1.387(14) .
C30 C31 1.363(15) .
C30 F6 1.369(12) .
C31 F7 1.337(13) .
C31 C32 1.366(17) .
C32 C33 1.353(16) .
C32 F8 1.368(12) .
C33 F9 1.355(11) .
C33 C34 1.386(13) .
C34 F10 1.335(11) .
C35 C40 1.378(13) .
C35 C36 1.399(13) .
C36 F11 1.346(10) .
C36 C37 1.372(15) .
C37 C38 1.329(14) .
C37 F12 1.364(12) .
C38 F13 1.351(12) .
C38 C39 1.405(15) .
C39 C40 1.333(14) .
C39 F14 1.354(11) .
C40 F15 1.379(11) .
C41 C46 1.342(14) .
C41 C42 1.405(16) .
C42 F16 1.333(13) .
C42 C43 1.391(16) .
C43 F17 1.305(15) .
C43 C44 1.38(2) .
C44 C45 1.36(2) .
C44 F18 1.364(14) .
C45 F19 1.350(14) .
C45 C46 1.365(15) .
C46 F20 1.392(13) .
C1S C2S 1.345(19) .
C1S C6S 1.374(19) .
C2S C3S 1.357(19) .
C3S C4S 1.383(19) .
C4S C5S 1.322(17) .
C5S C6S 1.358(16) .
C6S C7S 1.486(18) .
Zr1 Br1 2.7155(13) 2_666
C8S C9S 1.29(2) .
C8S C11S 1.42(6) 2_566
C8S C10S 1.53(4) 2_566
C9S C10S 1.29(2) .
C10S C11S 1.45(2) .
C10S C8S 1.53(4) 2_566
C11S C8S 1.42(6) 2_566
